data_4339635
loop_
_publ_author_name
'Ezzaher, Salah'
'Capon, Jean-Fran\,cois'
'Gloaguen, Fr\'ed\'eric'
'P\'etillon, Fran\,cois Y'
'Schollhammer, Philippe'
'Talarmin, Jean'

_publ_section_title
;
 Electron-transfer-catalyzed rearrangement of unsymmetrically substituted
 diiron dithiolate complexes related to the active site of the
 [FeFe]-hydrogenases.
;
_journal_issue 23
_journal_name_full 'Inorganic chemistry'
_journal_page_first 9863
_journal_page_last 9872
_journal_paper_doi 10.1021/ic701327w
_journal_volume 46
_journal_year 2007
_chemical_formula_moiety 'C39 H35 Fe2 N O4 P2 S2'
_chemical_formula_sum 'C39 H35 Fe2 N O4 P2 S2'
_chemical_formula_weight 819.44
_chemical_name_systematic
;
 ?
;
_space_group_IT_number 14
_symmetry_cell_setting monoclinic
_symmetry_space_group_name_Hall '-P 2ybc'
_symmetry_space_group_name_H-M 'P 1 21/c 1'
_atom_sites_solution_hydrogens geom
_atom_sites_solution_primary direct
_atom_sites_solution_secondary difmap
_audit_creation_date 2007-05-09T16:59:41-00:00
_audit_creation_method 'WinGX routine CIF_UPDATE'
_cell_angle_alpha 90
_cell_angle_beta 96.859(6)
_cell_angle_gamma 90
_cell_formula_units_Z 4
_cell_length_a 11.0438(6)
_cell_length_b 22.4200(14)
_cell_length_c 14.8519(9)
_cell_measurement_reflns_used 3764
_cell_measurement_temperature 170(2)
_cell_measurement_theta_max 27.0677
_cell_measurement_theta_min 2.7203
_cell_volume 3651.0(4)
_computing_cell_refinement
;
        CrysAlis RED, Oxford Diffraction Ltd.,
        Version 1.171.31.5 (release 28-08-2006 CrysAlis171 .NET)
        (compiled Aug 28 2006,13:05:05)
;
_computing_data_collection
;
        CrysAlis CCD, Oxford Diffraction Ltd.,
        Version 1.171.31.5 (release 28-08-2006 CrysAlis171 .NET)
        (compiled Aug 28 2006,13:05:05)
;
_computing_data_reduction
;
        CrysAlis RED, Oxford Diffraction Ltd.,
        Version 1.171.31.5 (release 28-08-2006 CrysAlis171 .NET)
        (compiled Aug 28 2006,13:05:05)
;
_computing_molecular_graphics 'ORTEP3 for Windows (Farrugia, 1997)'
_computing_structure_refinement 'SHELXL-97 (Sheldrick, 1997)'
_computing_structure_solution 'SHELXS-97 (Sheldrick, 1997)'
_diffrn_ambient_temperature 170(2)
_diffrn_detector 'CCD plate'
_diffrn_detector_area_resol_mean 8.3622
_diffrn_measured_fraction_theta_full 0.948
_diffrn_measured_fraction_theta_max 0.948
_diffrn_measurement_device 'K-geometry diffractometer, CCD detector'
_diffrn_measurement_device_type 'Oxford Diffraction XCALIBUR2'
_diffrn_measurement_method
;
        stepped phi-scan over 360 deg
;
_diffrn_orient_matrix_UB_11 0.0365949144
_diffrn_orient_matrix_UB_12 0.0102967813
_diffrn_orient_matrix_UB_13 0.0394344421
_diffrn_orient_matrix_UB_21 -0.0295879554
_diffrn_orient_matrix_UB_22 0.0281108313
_diffrn_orient_matrix_UB_23 -0.0045223165
_diffrn_orient_matrix_UB_31 -0.0443835423
_diffrn_orient_matrix_UB_32 -0.0102390669
_diffrn_orient_matrix_UB_33 0.027164441
_diffrn_radiation_monochromator graphite
_diffrn_radiation_probe x-ray
_diffrn_radiation_type MoK\a
_diffrn_radiation_wavelength 0.71073
_diffrn_reflns_av_R_equivalents 0.0782
_diffrn_reflns_av_unetI/netI 0.1232
_diffrn_reflns_limit_h_max 12
_diffrn_reflns_limit_h_min -12
_diffrn_reflns_limit_k_max 24
_diffrn_reflns_limit_k_min -24
_diffrn_reflns_limit_l_max 14
_diffrn_reflns_limit_l_min -16
_diffrn_reflns_number 14883
_diffrn_reflns_theta_full 23.26
_diffrn_reflns_theta_max 23.26
_diffrn_reflns_theta_min 2.84
_diffrn_source 'sealed X-ray tube'
_exptl_absorpt_coefficient_mu 1.039
_exptl_absorpt_correction_T_max 0.9645
_exptl_absorpt_correction_T_min 0.8514
_exptl_absorpt_correction_type none
_exptl_crystal_colour 'dark red'
_exptl_crystal_density_diffrn 1.491
_exptl_crystal_density_method 'not measured'
_exptl_crystal_description 'hexagonal plate // (0 0 1)'
_exptl_crystal_F_000 1688
_exptl_crystal_size_max 0.16
_exptl_crystal_size_mid 0.09
_exptl_crystal_size_min 0.04
_refine_diff_density_max 0.382
_refine_diff_density_min -0.36
_refine_diff_density_rms 0.071
_refine_ls_extinction_method none
_refine_ls_goodness_of_fit_ref 0.958
_refine_ls_hydrogen_treatment constr
_refine_ls_matrix_type full
_refine_ls_number_parameters 451
_refine_ls_number_reflns 4968
_refine_ls_number_restraints 0
_refine_ls_restrained_S_all 0.958
_refine_ls_R_factor_all 0.1096
_refine_ls_R_factor_gt 0.0538
_refine_ls_shift/su_max 0
_refine_ls_shift/su_mean 0
_refine_ls_structure_factor_coef Fsqd
_refine_ls_weighting_details 'calc w=1/[\s^2^(Fo^2^)+(0.0163P)^2^+0.0000P] where P=(Fo^2^+2Fc^2^)/3'
_refine_ls_weighting_scheme calc
_refine_ls_wR_factor_gt 0.0676
_refine_ls_wR_factor_ref 0.0799
_reflns_number_gt 3151
_reflns_number_total 4968
_reflns_threshold_expression >2sigma(I)
_cod_data_source_file ic701327w-file005.cif
_cod_data_source_block sez11-b
_cod_depositor_comments
;
The following automatic conversions were performed:

'_diffrn_radiation_probe' value 'X-ray' changed to 'x-ray' according
to
/usr/data/users/saulius/automatic-downloads/retrospective/ACS/lib/dictionaries/cif_core.dic
dictionary named 'cif_core.dic' version 2.4.2 from 2011-04-26.

Automatic conversion script
Id: cif_fix_values 2281 2013-09-26 08:29:07Z andrius 
;
_cod_original_sg_symbol_H-M P21/c
_cod_database_code 4339635

loop_
_symmetry_equiv_pos_as_xyz
'x, y, z'
'-x, y+1/2, -z+1/2'
'-x, -y, -z'
'x, -y-1/2, z-1/2'

loop_
_atom_site_label
_atom_site_type_symbol
_atom_site_fract_x
_atom_site_fract_y
_atom_site_fract_z
_atom_site_U_iso_or_equiv
_atom_site_adp_type
_atom_site_occupancy
_atom_site_symmetry_multiplicity
_atom_site_calc_flag
_atom_site_refinement_flags
C1 C 0.1112(5) 0.4630(2) 0.1754(4) 0.0256(15) Uani 1 1 d .
C2 C 0.2032(5) 0.4107(3) 0.5043(5) 0.0406(18) Uani 1 1 d .
C3 C 0.3220(6) 0.3623(3) 0.3738(4) 0.0381(17) Uani 1 1 d .
C4 C 0.0928(5) 0.3767(3) 0.3340(4) 0.0341(17) Uani 1 1 d .
C5 C 0.3680(4) 0.5420(2) 0.4545(3) 0.0280(15) Uani 1 1 d .
H5A H 0.3561 0.5237 0.5135 0.034 Uiso 1 1 calc R
H5B H 0.448 0.5624 0.4622 0.034 Uiso 1 1 calc R
C6 C 0.1521(5) 0.5629(2) 0.4384(3) 0.0302(15) Uani 1 1 d .
H6A H 0.0927 0.5961 0.4301 0.036 Uiso 1 1 calc R
H6B H 0.1496 0.5467 0.5002 0.036 Uiso 1 1 calc R
C8 C 0.3454(5) 0.5111(2) 0.0583(3) 0.0376(16) Uani 1 1 d .
H8A H 0.4233 0.5327 0.0573 0.045 Uiso 1 1 calc R
H8B H 0.3308 0.4874 0.0019 0.045 Uiso 1 1 calc R
C9 C 0.2435(4) 0.5561(2) 0.0596(3) 0.0319(16) Uani 1 1 d .
H9A H 0.1667 0.5394 0.0284 0.038 Uiso 1 1 calc R
H9B H 0.2634 0.5928 0.0273 0.038 Uiso 1 1 calc R
C10 C 0.3450(5) 0.3845(2) 0.1059(3) 0.0225(14) Uani 1 1 d .
C11 C 0.2607(5) 0.3437(3) 0.1327(3) 0.0265(15) Uani 1 1 d .
H11 H 0.2089 0.3549 0.1765 0.032 Uiso 1 1 calc R
C12 C 0.2526(5) 0.2865(2) 0.0949(4) 0.0317(16) Uani 1 1 d .
H12 H 0.195 0.2589 0.1131 0.038 Uiso 1 1 calc R
C13 C 0.3262(5) 0.2703(3) 0.0325(4) 0.0357(16) Uani 1 1 d .
H13 H 0.3194 0.2314 0.007 0.043 Uiso 1 1 calc R
C14 C 0.4115(5) 0.3099(3) 0.0053(4) 0.0367(17) Uani 1 1 d .
H14 H 0.4631 0.2981 -0.0383 0.044 Uiso 1 1 calc R
C15 C 0.4207(5) 0.3664(3) 0.0421(4) 0.0341(17) Uani 1 1 d .
H15 H 0.4793 0.3935 0.0238 0.041 Uiso 1 1 calc R
C16 C 0.5252(5) 0.4587(3) 0.1956(3) 0.0259(15) Uani 1 1 d .
C17 C 0.5804(5) 0.4066(3) 0.2292(4) 0.0374(17) Uani 1 1 d .
H17 H 0.5331 0.3713 0.2312 0.045 Uiso 1 1 calc R
C18 C 0.7039(6) 0.4053(3) 0.2600(4) 0.0466(19) Uani 1 1 d .
H18 H 0.741 0.3687 0.2804 0.056 Uiso 1 1 calc R
C19 C 0.7723(6) 0.4555(4) 0.2612(4) 0.057(2) Uani 1 1 d .
H19 H 0.8565 0.4542 0.2836 0.068 Uiso 1 1 calc R
C20 C 0.7193(6) 0.5084(3) 0.2300(4) 0.056(2) Uani 1 1 d .
H20 H 0.7671 0.5437 0.2316 0.067 Uiso 1 1 calc R
C21 C 0.5973(6) 0.5106(3) 0.1964(4) 0.0422(18) Uani 1 1 d .
H21 H 0.562 0.547 0.1737 0.051 Uiso 1 1 calc R
C22 C 0.0780(5) 0.6139(2) 0.1739(4) 0.0232(14) Uani 1 1 d .
C23 C -0.0197(5) 0.6011(2) 0.1099(4) 0.0266(15) Uani 1 1 d .
H23 H -0.011 0.5725 0.0639 0.032 Uiso 1 1 calc R
C24 C -0.1304(5) 0.6300(3) 0.1123(4) 0.0379(17) Uani 1 1 d .
H24 H -0.1972 0.6214 0.0678 0.045 Uiso 1 1 calc R
C25 C -0.1432(5) 0.6709(3) 0.1794(4) 0.0395(17) Uani 1 1 d .
H25 H -0.2194 0.6901 0.1817 0.047 Uiso 1 1 calc R
C26 C -0.0465(6) 0.6842(3) 0.2431(4) 0.0461(19) Uani 1 1 d .
H26 H -0.0557 0.7131 0.2886 0.055 Uiso 1 1 calc R
C27 C 0.0642(5) 0.6557(3) 0.2413(4) 0.0372(17) Uani 1 1 d .
H27 H 0.1307 0.6647 0.2858 0.045 Uiso 1 1 calc R
C28 C 0.3350(5) 0.6345(2) 0.2060(4) 0.0243(14) Uani 1 1 d .
C29 C 0.4362(5) 0.6250(2) 0.2698(4) 0.0281(15) Uani 1 1 d .
H29 H 0.4469 0.5877 0.3 0.034 Uiso 1 1 calc R
C30 C 0.5218(5) 0.6702(3) 0.2894(4) 0.0344(16) Uani 1 1 d .
H30 H 0.5922 0.6633 0.3314 0.041 Uiso 1 1 calc R
C31 C 0.5039(5) 0.7248(3) 0.2477(4) 0.0325(16) Uani 1 1 d .
H31 H 0.5609 0.7561 0.2623 0.039 Uiso 1 1 calc R
C32 C 0.4035(5) 0.7344(2) 0.1846(4) 0.0352(16) Uani 1 1 d .
H32 H 0.3918 0.7722 0.156 0.042 Uiso 1 1 calc R
C33 C 0.3206(5) 0.6896(2) 0.1631(4) 0.0274(15) Uani 1 1 d .
H33 H 0.2528 0.6963 0.1185 0.033 Uiso 1 1 calc R
C34 C 0.3009(5) 0.6378(2) 0.4956(4) 0.0352(16) Uani 1 1 d .
H34A H 0.3872 0.6493 0.4944 0.042 Uiso 1 1 calc R
H34B H 0.2921 0.6242 0.5579 0.042 Uiso 1 1 calc R
C35 C 0.2227(5) 0.6928(2) 0.4760(4) 0.0263(15) Uani 1 1 d .
C36 C 0.2543(5) 0.7346(3) 0.4155(4) 0.0381(17) Uani 1 1 d .
H36 H 0.324 0.7285 0.3847 0.046 Uiso 1 1 calc R
C37 C 0.1844(7) 0.7862(3) 0.3991(4) 0.0490(19) Uani 1 1 d .
H37 H 0.2067 0.8153 0.3576 0.059 Uiso 1 1 calc R
C38 C 0.0832(7) 0.7947(3) 0.4430(5) 0.052(2) Uani 1 1 d .
H38 H 0.0345 0.8294 0.4318 0.063 Uiso 1 1 calc R
C39 C 0.0534(5) 0.7526(3) 0.5030(5) 0.050(2) Uani 1 1 d .
H39 H -0.016 0.7586 0.534 0.06 Uiso 1 1 calc R
C40 C 0.1213(5) 0.7023(3) 0.5193(4) 0.0361(17) Uani 1 1 d .
H40 H 0.0983 0.6735 0.561 0.043 Uiso 1 1 calc R
N1 N 0.2735(4) 0.58688(19) 0.4329(3) 0.0269(12) Uani 1 1 d .
O1 O 0.0297(3) 0.44539(16) 0.1250(3) 0.0371(11) Uani 1 1 d .
O2 O 0.1933(4) 0.4030(2) 0.5785(3) 0.0692(16) Uani 1 1 d .
O3 O 0.3935(4) 0.32591(18) 0.3664(3) 0.0572(14) Uani 1 1 d .
O4 O 0.0137(4) 0.34827(19) 0.2974(3) 0.0537(13) Uani 1 1 d .
P1 P 0.36041(13) 0.45896(7) 0.15773(10) 0.0262(4) Uani 1 1 d .
P2 P 0.22408(12) 0.57411(7) 0.17898(10) 0.0232(4) Uani 1 1 d .
S1 S 0.37379(12) 0.48270(6) 0.37205(10) 0.0270(4) Uani 1 1 d .
S2 S 0.10245(12) 0.50433(6) 0.35649(9) 0.0268(4) Uani 1 1 d .
Fe1 Fe 0.23118(7) 0.48913(3) 0.25116(5) 0.0228(2) Uani 1 1 d .
Fe2 Fe 0.21588(7) 0.42004(4) 0.38525(5) 0.0288(2) Uani 1 1 d .

loop_
_atom_site_aniso_label
_atom_site_aniso_U_11
_atom_site_aniso_U_22
_atom_site_aniso_U_33
_atom_site_aniso_U_23
_atom_site_aniso_U_13
_atom_site_aniso_U_12
C1 0.024(4) 0.024(4) 0.030(4) -0.009(3) 0.007(3) -0.001(3)
C2 0.045(4) 0.025(4) 0.052(5) 0.003(4) 0.007(4) 0.009(3)
C3 0.061(5) 0.023(4) 0.031(4) 0.000(3) 0.009(4) 0.002(4)
C4 0.042(4) 0.026(4) 0.037(5) 0.006(3) 0.016(4) 0.002(3)
C5 0.025(3) 0.030(4) 0.026(4) 0.000(3) -0.008(3) -0.003(3)
C6 0.038(4) 0.024(4) 0.030(4) 0.000(3) 0.009(3) 0.002(3)
C8 0.044(4) 0.039(4) 0.032(4) 0.007(3) 0.012(3) 0.000(3)
C9 0.029(4) 0.032(4) 0.035(4) 0.004(3) 0.001(3) 0.005(3)
C10 0.019(3) 0.025(4) 0.024(4) 0.001(3) 0.004(3) 0.006(3)
C11 0.028(4) 0.032(4) 0.020(4) 0.004(3) 0.006(3) 0.003(3)
C12 0.032(4) 0.025(4) 0.037(4) 0.006(3) 0.000(4) -0.005(3)
C13 0.040(4) 0.027(4) 0.037(4) -0.007(3) -0.007(4) 0.004(4)
C14 0.034(4) 0.040(5) 0.038(4) -0.010(4) 0.009(3) 0.015(4)
C15 0.026(4) 0.035(4) 0.043(4) -0.004(3) 0.011(4) 0.002(3)
C16 0.030(4) 0.027(4) 0.025(4) -0.001(3) 0.019(3) -0.001(3)
C17 0.023(4) 0.053(5) 0.036(4) -0.005(3) 0.001(3) -0.001(3)
C18 0.042(5) 0.061(6) 0.036(4) -0.001(4) 0.002(4) 0.007(4)
C19 0.025(4) 0.093(7) 0.054(5) -0.019(5) 0.010(4) -0.006(5)
C20 0.034(5) 0.073(6) 0.064(6) -0.025(5) 0.023(4) -0.041(4)
C21 0.048(4) 0.035(4) 0.049(5) -0.006(4) 0.025(4) -0.012(4)
C22 0.027(4) 0.019(4) 0.023(4) 0.004(3) 0.001(3) 0.002(3)
C23 0.021(3) 0.029(4) 0.029(4) -0.003(3) -0.001(3) -0.002(3)
C24 0.020(4) 0.043(5) 0.048(5) 0.003(4) -0.008(3) 0.001(3)
C25 0.029(4) 0.051(5) 0.040(5) 0.004(4) 0.009(4) 0.009(4)
C26 0.043(5) 0.052(5) 0.044(5) -0.015(4) 0.005(4) 0.010(4)
C27 0.026(4) 0.051(5) 0.034(4) -0.009(4) -0.001(3) 0.005(3)
C28 0.022(3) 0.020(4) 0.031(4) 0.001(3) 0.004(3) 0.001(3)
C29 0.027(4) 0.017(4) 0.039(4) 0.001(3) -0.002(3) 0.000(3)
C30 0.026(4) 0.033(4) 0.042(4) 0.003(3) -0.006(3) -0.003(3)
C31 0.029(4) 0.034(4) 0.034(4) -0.008(3) 0.001(3) -0.010(3)
C32 0.042(4) 0.016(4) 0.048(5) 0.004(3) 0.007(4) -0.005(3)
C33 0.029(4) 0.025(4) 0.027(4) 0.004(3) 0.000(3) 0.005(3)
C34 0.039(4) 0.028(4) 0.035(4) -0.014(3) -0.010(3) 0.002(3)
C35 0.030(4) 0.023(4) 0.022(4) -0.009(3) -0.009(3) -0.001(3)
C36 0.040(4) 0.041(5) 0.034(4) -0.008(4) 0.009(3) 0.003(4)
C37 0.079(6) 0.038(5) 0.027(4) 0.007(4) -0.006(4) -0.013(4)
C38 0.071(6) 0.030(5) 0.048(5) -0.010(4) -0.027(4) 0.023(4)
C39 0.030(4) 0.056(6) 0.063(6) -0.020(4) 0.004(4) 0.005(4)
C40 0.037(4) 0.030(4) 0.041(4) -0.006(3) 0.004(4) -0.005(3)
N1 0.027(3) 0.021(3) 0.032(3) -0.006(2) 0.002(2) 0.001(2)
O1 0.029(3) 0.033(3) 0.048(3) -0.011(2) -0.002(2) -0.006(2)
O2 0.100(4) 0.084(4) 0.027(3) 0.012(3) 0.018(3) 0.007(3)
O3 0.073(3) 0.032(3) 0.072(4) 0.007(3) 0.030(3) 0.024(3)
O4 0.052(3) 0.050(3) 0.059(3) 0.000(3) 0.005(3) -0.023(3)
P1 0.0276(9) 0.0208(9) 0.0300(11) 0.0015(8) 0.0030(8) 0.0003(7)
P2 0.0230(9) 0.0197(9) 0.0262(10) -0.0003(8) -0.0002(8) -0.0006(7)
S1 0.0273(9) 0.0228(9) 0.0291(9) -0.0008(7) -0.0037(7) 0.0045(7)
S2 0.0267(8) 0.0250(9) 0.0284(9) -0.0031(7) 0.0020(7) 0.0009(7)
Fe1 0.0229(5) 0.0187(5) 0.0261(5) -0.0007(4) 0.0005(4) 0.0000(4)
Fe2 0.0362(5) 0.0209(5) 0.0299(6) 0.0024(4) 0.0064(4) 0.0012(4)

loop_
_atom_type_symbol
_atom_type_description
_atom_type_scat_dispersion_real
_atom_type_scat_dispersion_imag
_atom_type_scat_source
C C 0.0033 0.0016 'International Tables Vol C Tables 4.2.6.8 and 6.1.1.4'
H H 0 0 'International Tables Vol C Tables 4.2.6.8 and 6.1.1.4'
N N 0.0061 0.0033 'International Tables Vol C Tables 4.2.6.8 and 6.1.1.4'
O O 0.0106 0.006 'International Tables Vol C Tables 4.2.6.8 and 6.1.1.4'
P P 0.1023 0.0942 'International Tables Vol C Tables 4.2.6.8 and 6.1.1.4'
S S 0.1246 0.1234 'International Tables Vol C Tables 4.2.6.8 and 6.1.1.4'
Fe Fe 0.3463 0.8444 'International Tables Vol C Tables 4.2.6.8 and 6.1.1.4'

loop_
_exptl_crystal_face_index_h
_exptl_crystal_face_index_k
_exptl_crystal_face_index_l
_exptl_crystal_face_perp_dist
0 1 0 0.04
0 -1 0 0.05
0 0 -1 0.025
0 0 1 0.01
1 -1 0 0.08
-1 -2 0 0.1
-1 1 0 0.095
-1 1 1 0.075
1 -1 -1 0.075
1 2 0 0.07

loop_
_geom_angle_atom_site_label_1
_geom_angle_atom_site_label_2
_geom_angle_atom_site_label_3
_geom_angle
O1 C1 Fe1 179.4(5)
O2 C2 Fe2 177.7(6)
O3 C3 Fe2 178.1(5)
O4 C4 Fe2 177.5(5)
N1 C5 S1 116.1(4)
N1 C6 S2 115.6(3)
C9 C8 P1 113.7(3)
C8 C9 P2 109.2(4)
C11 C10 C15 118.5(5)
C11 C10 P1 120.5(4)
C15 C10 P1 120.9(4)
C10 C11 C12 119.9(5)
C13 C12 C11 120.4(5)
C12 C13 C14 120.8(6)
C15 C14 C13 119.5(5)
C14 C15 C10 120.8(5)
C17 C16 C21 118.1(5)
C17 C16 P1 119.4(4)
C21 C16 P1 122.5(5)
C16 C17 C18 120.7(6)
C19 C18 C17 120.8(7)
C18 C19 C20 119.8(7)
C19 C20 C21 120.6(6)
C20 C21 C16 120.0(6)
C23 C22 C27 119.4(5)
C23 C22 P2 122.5(4)
C27 C22 P2 118.0(4)
C22 C23 C24 120.3(5)
C25 C24 C23 119.8(6)
C26 C25 C24 120.4(6)
C25 C26 C27 120.2(6)
C26 C27 C22 119.9(5)
C33 C28 C29 119.0(5)
C33 C28 P2 121.2(5)
C29 C28 P2 119.8(4)
C30 C29 C28 120.1(5)
C31 C30 C29 119.7(6)
C30 C31 C32 120.3(6)
C33 C32 C31 120.3(6)
C32 C33 C28 120.5(6)
N1 C34 C35 115.9(5)
C40 C35 C36 119.1(5)
C40 C35 C34 121.0(5)
C36 C35 C34 119.9(5)
C35 C36 C37 120.1(5)
C38 C37 C36 119.8(6)
C39 C38 C37 119.2(6)
C40 C39 C38 121.3(6)
C39 C40 C35 120.5(6)
C6 N1 C5 111.9(4)
C6 N1 C34 111.7(4)
C5 N1 C34 107.9(4)
C10 P1 C16 99.4(2)
C10 P1 C8 104.0(2)
C16 P1 C8 103.6(2)
C10 P1 Fe1 120.38(18)
C16 P1 Fe1 119.86(17)
C8 P1 Fe1 107.47(17)
C28 P2 C22 102.1(2)
C28 P2 C9 102.6(2)
C22 P2 C9 105.6(2)
C28 P2 Fe1 123.5(2)
C22 P2 Fe1 115.07(17)
C9 P2 Fe1 106.10(18)
C5 S1 Fe1 114.47(18)
C5 S1 Fe2 107.85(17)
Fe1 S1 Fe2 68.64(5)
C6 S2 Fe1 113.91(16)
C6 S2 Fe2 110.86(18)
Fe1 S2 Fe2 68.16(4)
C1 Fe1 P2 89.77(19)
C1 Fe1 P1 89.43(16)
P2 Fe1 P1 86.95(6)
C1 Fe1 S1 154.82(19)
P2 Fe1 S1 115.40(6)
P1 Fe1 S1 92.21(6)
C1 Fe1 S2 90.28(16)
P2 Fe1 S2 102.68(6)
P1 Fe1 S2 170.37(6)
S1 Fe1 S2 84.00(5)
C1 Fe1 Fe2 100.68(18)
P2 Fe1 Fe2 156.04(5)
P1 Fe1 Fe2 114.39(5)
S1 Fe1 Fe2 56.03(4)
S2 Fe1 Fe2 56.25(4)
C4 Fe2 C3 92.3(3)
C4 Fe2 C2 102.3(3)
C3 Fe2 C2 98.0(3)
C4 Fe2 S1 149.76(19)
C3 Fe2 S1 85.41(19)
C2 Fe2 S1 107.9(2)
C4 Fe2 S2 89.89(19)
C3 Fe2 S2 160.87(19)
C2 Fe2 S2 100.09(18)
S1 Fe2 S2 83.17(5)
C4 Fe2 Fe1 96.74(19)
C3 Fe2 Fe1 105.28(18)
C2 Fe2 Fe1 149.20(19)
S1 Fe2 Fe1 55.33(4)
S2 Fe2 Fe1 55.59(4)

loop_
_geom_bond_atom_site_label_1
_geom_bond_atom_site_label_2
_geom_bond_distance
C1 O1 1.169(6)
C1 Fe1 1.734(6)
C2 O2 1.133(6)
C2 Fe2 1.803(7)
C3 O3 1.150(6)
C3 Fe2 1.767(6)
C4 O4 1.163(6)
C4 Fe2 1.767(6)
C5 N1 1.457(6)
C5 S1 1.814(5)
C6 N1 1.456(6)
C6 S2 1.829(5)
C8 C9 1.513(6)
C8 P1 1.874(5)
C9 P2 1.855(5)
C10 C11 1.395(6)
C10 C15 1.397(6)
C10 P1 1.838(5)
C11 C12 1.399(7)
C12 C13 1.354(6)
C13 C14 1.388(7)
C14 C15 1.380(7)
C16 C17 1.383(7)
C16 C21 1.409(7)
C16 P1 1.840(5)
C17 C18 1.386(7)
C18 C19 1.355(8)
C19 C20 1.378(8)
C20 C21 1.380(8)
C22 C23 1.380(6)
C22 C27 1.392(7)
C22 P2 1.837(5)
C23 C24 1.388(6)
C24 C25 1.373(7)
C25 C26 1.372(7)
C26 C27 1.382(7)
C28 C33 1.391(7)
C28 C29 1.393(6)
C28 P2 1.837(5)
C29 C30 1.391(7)
C30 C31 1.376(7)
C31 C32 1.380(7)
C32 C33 1.371(7)
C34 N1 1.482(6)
C34 C35 1.512(7)
C35 C40 1.373(7)
C35 C36 1.374(7)
C36 C37 1.395(7)
C37 C38 1.373(8)
C38 C39 1.364(8)
C39 C40 1.361(7)
P1 Fe1 2.2119(15)
P2 Fe1 2.1831(16)
S1 Fe1 2.2471(16)
S1 Fe2 2.2660(15)
S2 Fe1 2.2618(14)
S2 Fe2 2.2793(16)
Fe1 Fe2 2.5445(11)
